data_4080489
loop_
_publ_author_name
'Qiao, Ya-Lin'
'Jin, Guo-Xin'

_publ_section_title
;
 Nickel(II) and Palladium(II) Complexes with Tridentate [C,N,S] and
 [C,N,P] Ligands: Syntheses, Characterization, and Catalytic Norbornene
 Polymerization
;
_journal_issue 6
_journal_name_full Organometallics
_journal_page_first 1932
_journal_paper_doi 10.1021/om400033n
_journal_volume 32
_journal_year 2013
_chemical_formula_sum 'C19 H14 Br N S'
_chemical_formula_weight 368.28
_chemical_name_systematic
; 
 ? 
;
_space_group_IT_number 15
_symmetry_cell_setting monoclinic
_symmetry_space_group_name_Hall '-C 2yc'
_symmetry_space_group_name_H-M 'C 1 2/c 1'
_atom_sites_solution_hydrogens geom
_atom_sites_solution_primary direct
_atom_sites_solution_secondary difmap
_audit_creation_method SHELXL-97
_cell_angle_alpha 90.00
_cell_angle_beta 123.962(8)
_cell_angle_gamma 90.00
_cell_formula_units_Z 8
_cell_length_a 29.613(19)
_cell_length_b 7.948(5)
_cell_length_c 17.260(11)
_cell_measurement_reflns_used 695
_cell_measurement_temperature 293(2)
_cell_measurement_theta_max 21.161
_cell_measurement_theta_min 2.361
_cell_volume 3369(4)
_computing_cell_refinement 'Bruker SMART'
_computing_data_collection 'Bruker SMART'
_computing_data_reduction 'Bruker SHELXTL'
_computing_molecular_graphics 'Bruker SHELXTL'
_computing_publication_material 'Bruker SHELXTL'
_computing_structure_refinement 'SHELXL-97 (Sheldrick, 1997)'
_computing_structure_solution 'SHELXS-97 (Sheldrick, 1990)'
_diffrn_ambient_temperature 293(2)
_diffrn_measured_fraction_theta_full 0.992
_diffrn_measured_fraction_theta_max 0.992
_diffrn_measurement_device_type 'CCD area detector'
_diffrn_measurement_method 'phi and omega scans'
_diffrn_radiation_monochromator graphite
_diffrn_radiation_source 'fine-focus sealed tube'
_diffrn_radiation_type MoK\a
_diffrn_radiation_wavelength 0.71073
_diffrn_reflns_av_R_equivalents 0.1447
_diffrn_reflns_av_sigmaI/netI 0.1593
_diffrn_reflns_limit_h_max 35
_diffrn_reflns_limit_h_min -25
_diffrn_reflns_limit_k_max 9
_diffrn_reflns_limit_k_min -9
_diffrn_reflns_limit_l_max 18
_diffrn_reflns_limit_l_min -20
_diffrn_reflns_number 6566
_diffrn_reflns_theta_full 25.01
_diffrn_reflns_theta_max 25.01
_diffrn_reflns_theta_min 1.66
_diffrn_standards_decay_% 6.67
_exptl_absorpt_coefficient_mu 2.559
_exptl_absorpt_correction_T_max 0.4765
_exptl_absorpt_correction_T_min 0.2912
_exptl_absorpt_correction_type multi-scan
_exptl_absorpt_process_details sadabs
_exptl_crystal_colour yellow
_exptl_crystal_density_diffrn 1.452
_exptl_crystal_density_method 'not measured'
_exptl_crystal_description block
_exptl_crystal_F_000 1488
_exptl_crystal_size_max 0.64
_exptl_crystal_size_mid 0.36
_exptl_crystal_size_min 0.34
_refine_diff_density_max 0.689
_refine_diff_density_min -0.582
_refine_diff_density_rms 0.102
_refine_ls_extinction_method none
_refine_ls_goodness_of_fit_ref 0.943
_refine_ls_hydrogen_treatment constr
_refine_ls_matrix_type full
_refine_ls_number_parameters 199
_refine_ls_number_reflns 2951
_refine_ls_number_restraints 0
_refine_ls_restrained_S_all 0.943
_refine_ls_R_factor_all 0.1788
_refine_ls_R_factor_gt 0.0739
_refine_ls_shift/su_max 0.001
_refine_ls_shift/su_mean 0.000
_refine_ls_structure_factor_coef Fsqd
_refine_ls_weighting_details 'calc w=1/[\s^2^(Fo^2^)+(0.0837P)^2^+0.0000P] where P=(Fo^2^+2Fc^2^)/3'
_refine_ls_weighting_scheme calc
_refine_ls_wR_factor_gt 0.1493
_refine_ls_wR_factor_ref 0.1898
_reflns_number_gt 1330
_reflns_number_total 2951
_reflns_threshold_expression >2sigma(I)
_cod_data_source_file om400033n_si_001.cif
_cod_data_source_block La
_cod_depositor_comments
;
The following automatic conversions were performed:

'_symmetry_cell_setting' value 'Monoclinic' changed to 'monoclinic'
according to /home/saulius/struct/CIF-dictionaries/cif_core.dic
dictionary named 'cif_core.dic' version 2.4.2 from 2011-04-26.

Automatic conversion script
Id: cif_fix_values 1891 2012-01-12 08:04:46Z andrius 
;
_cod_original_sg_symbol_H-M C2/c
_cod_database_code 4080489

loop_
_symmetry_equiv_pos_as_xyz
'x, y, z'
'-x, y, -z+1/2'
'x+1/2, y+1/2, z'
'-x+1/2, y+1/2, -z+1/2'
'-x, -y, -z'
'x, -y, z-1/2'
'-x+1/2, -y+1/2, -z'
'x+1/2, -y+1/2, z-1/2'

loop_
_atom_site_label
_atom_site_type_symbol
_atom_site_fract_x
_atom_site_fract_y
_atom_site_fract_z
_atom_site_U_iso_or_equiv
_atom_site_adp_type
_atom_site_occupancy
_atom_site_symmetry_multiplicity
_atom_site_calc_flag
_atom_site_refinement_flags
Br1 Br 0.06946(4) 0.83123(10) 0.13792(7) 0.0923(5) Uani 1 1 d .
S1 S 0.12513(8) 0.0695(2) 0.01842(14) 0.0587(6) Uani 1 1 d .
N1 N 0.1307(2) 0.3219(6) 0.1366(3) 0.0393(14) Uani 1 1 d .
C1 C 0.1835(3) 0.1968(7) 0.0866(4) 0.0312(15) Uani 1 1 d .
C2 C 0.1798(3) 0.3171(7) 0.1410(4) 0.0340(16) Uani 1 1 d .
C3 C 0.2243(3) 0.4191(8) 0.1993(4) 0.0480(18) Uani 1 1 d .
H3 H 0.2222 0.4998 0.2361 0.058 Uiso 1 1 calc R
C4 C 0.2706(3) 0.4014(8) 0.2025(5) 0.0493(19) Uani 1 1 d .
H4 H 0.3008 0.4670 0.2434 0.059 Uiso 1 1 calc R
C5 C 0.2734(3) 0.2868(8) 0.1455(5) 0.0461(18) Uani 1 1 d .
H5 H 0.3049 0.2785 0.1461 0.055 Uiso 1 1 calc R
C6 C 0.2300(3) 0.1853(7) 0.0883(4) 0.0408(17) Uani 1 1 d .
H6 H 0.2321 0.1076 0.0502 0.049 Uiso 1 1 calc R
C7 C 0.1082(3) 0.4617(8) 0.1293(4) 0.0399(17) Uani 1 1 d .
H7 H 0.1241 0.5600 0.1262 0.048 Uiso 1 1 calc R
C8 C 0.0578(3) 0.4727(8) 0.1257(4) 0.0401(17) Uani 1 1 d .
C9 C 0.0358(4) 0.6227(8) 0.1303(5) 0.052(2) Uani 1 1 d .
C10 C -0.0103(4) 0.6305(13) 0.1302(6) 0.078(3) Uani 1 1 d .
H10 H -0.0231 0.7334 0.1359 0.093 Uiso 1 1 calc R
C11 C -0.0368(4) 0.4880(19) 0.1218(7) 0.102(4) Uani 1 1 d .
H11 H -0.0683 0.4925 0.1212 0.123 Uiso 1 1 calc R
C12 C -0.0178(4) 0.3331(14) 0.1137(7) 0.088(3) Uani 1 1 d .
H12 H -0.0368 0.2348 0.1065 0.106 Uiso 1 1 calc R
C13 C 0.0289(3) 0.3280(9) 0.1166(5) 0.060(2) Uani 1 1 d .
H13 H 0.0420 0.2244 0.1123 0.072 Uiso 1 1 calc R
C14 C 0.1466(3) -0.0833(8) -0.0293(5) 0.0416(17) Uani 1 1 d .
C15 C 0.1308(3) -0.0697(9) -0.1191(5) 0.053(2) Uani 1 1 d .
H15 H 0.1112 0.0243 -0.1537 0.063 Uiso 1 1 calc R
C16 C 0.1434(3) -0.1947(10) -0.1607(5) 0.061(2) Uani 1 1 d .
H16 H 0.1326 -0.1841 -0.2225 0.073 Uiso 1 1 calc R
C17 C 0.1719(4) -0.3330(9) -0.1096(6) 0.063(2) Uani 1 1 d .
H17 H 0.1800 -0.4178 -0.1370 0.076 Uiso 1 1 calc R
C18 C 0.1882(3) -0.3473(8) -0.0190(6) 0.066(2) Uani 1 1 d .
H18 H 0.2080 -0.4412 0.0156 0.079 Uiso 1 1 calc R
C19 C 0.1757(3) -0.2230(9) 0.0218(5) 0.054(2) Uani 1 1 d .
H19 H 0.1868 -0.2334 0.0838 0.064 Uiso 1 1 calc R

loop_
_atom_site_aniso_label
_atom_site_aniso_U_11
_atom_site_aniso_U_22
_atom_site_aniso_U_33
_atom_site_aniso_U_23
_atom_site_aniso_U_13
_atom_site_aniso_U_12
Br1 0.0717(9) 0.0545(6) 0.1065(8) -0.0168(5) 0.0227(7) 0.0091(5)
S1 0.0288(14) 0.0599(12) 0.0702(13) -0.0266(10) 0.0171(11) -0.0058(9)
N1 0.027(4) 0.043(3) 0.040(3) -0.004(3) 0.013(3) 0.003(3)
C1 0.009(4) 0.032(3) 0.030(3) 0.002(3) -0.004(3) 0.003(3)
C2 0.014(4) 0.039(4) 0.034(4) 0.007(3) 0.003(3) 0.006(3)
C3 0.023(5) 0.058(4) 0.038(4) -0.006(3) 0.001(4) 0.004(4)
C4 0.013(5) 0.058(4) 0.044(4) -0.008(4) -0.004(4) -0.008(4)
C5 0.017(5) 0.058(4) 0.046(4) 0.003(4) 0.007(4) 0.001(3)
C6 0.026(5) 0.041(4) 0.038(4) 0.003(3) 0.008(4) 0.006(3)
C7 0.018(5) 0.052(4) 0.036(4) -0.003(3) 0.006(4) -0.005(3)
C8 0.022(5) 0.053(4) 0.023(4) 0.000(3) -0.001(4) -0.004(3)
C9 0.043(6) 0.060(5) 0.031(4) -0.007(3) 0.007(4) 0.007(4)
C10 0.044(8) 0.107(8) 0.065(6) -0.011(5) 0.020(6) 0.014(6)
C11 0.037(8) 0.191(12) 0.070(7) 0.001(8) 0.024(6) 0.026(9)
C12 0.021(7) 0.136(9) 0.084(7) 0.015(6) 0.015(5) -0.020(6)
C13 0.028(6) 0.072(5) 0.055(5) 0.001(4) 0.009(4) -0.006(4)
C14 0.031(5) 0.043(4) 0.033(4) -0.015(3) 0.007(4) -0.010(3)
C15 0.033(5) 0.049(4) 0.055(5) 0.007(4) 0.011(4) 0.000(4)
C16 0.047(6) 0.079(6) 0.041(4) -0.015(4) 0.016(5) -0.013(5)
C17 0.054(6) 0.053(5) 0.071(6) -0.019(4) 0.028(5) 0.004(4)
C18 0.064(7) 0.046(5) 0.065(6) 0.006(4) 0.023(5) 0.018(4)
C19 0.045(6) 0.060(5) 0.043(4) 0.005(4) 0.017(4) 0.006(4)

loop_
_atom_type_symbol
_atom_type_description
_atom_type_scat_dispersion_real
_atom_type_scat_dispersion_imag
_atom_type_scat_source
C C 0.0033 0.0016 'International Tables Vol C Tables 4.2.6.8 and 6.1.1.4'
H H 0.0000 0.0000 'International Tables Vol C Tables 4.2.6.8 and 6.1.1.4'
N N 0.0061 0.0033 'International Tables Vol C Tables 4.2.6.8 and 6.1.1.4'
S S 0.1246 0.1234 'International Tables Vol C Tables 4.2.6.8 and 6.1.1.4'
Br Br -0.2901 2.4595 'International Tables Vol C Tables 4.2.6.8 and 6.1.1.4'

loop_
_geom_angle_atom_site_label_1
_geom_angle_atom_site_label_2
_geom_angle_atom_site_label_3
_geom_angle
C1 S1 C14 103.3(3)
C7 N1 C2 119.8(5)
C6 C1 C2 119.5(6)
C6 C1 S1 125.2(5)
C2 C1 S1 115.3(5)
C1 C2 C3 119.5(6)
C1 C2 N1 116.8(6)
C3 C2 N1 123.7(6)
C4 C3 C2 120.0(7)
C3 C4 C5 120.3(7)
C6 C5 C4 120.1(7)
C1 C6 C5 120.5(6)
N1 C7 C8 121.6(6)
C9 C8 C13 116.3(7)
C9 C8 C7 123.4(6)
C13 C8 C7 120.3(6)
C10 C9 C8 122.7(7)
C10 C9 Br1 116.5(6)
C8 C9 Br1 120.8(6)
C11 C10 C9 119.1(9)
C10 C11 C12 121.0(10)
C13 C12 C11 118.9(9)
C12 C13 C8 122.0(8)
C15 C14 C19 119.4(6)
C15 C14 S1 119.7(6)
C19 C14 S1 120.7(5)
C14 C15 C16 120.9(7)
C17 C16 C15 119.1(7)
C18 C17 C16 120.4(7)
C17 C18 C19 120.2(7)
C18 C19 C14 119.9(7)

loop_
_geom_bond_atom_site_label_1
_geom_bond_atom_site_label_2
_geom_bond_distance
Br1 C9 1.900(8)
S1 C1 1.768(6)
S1 C14 1.773(6)
N1 C7 1.265(7)
N1 C2 1.415(8)
C1 C6 1.363(9)
C1 C2 1.386(8)
C2 C3 1.387(9)
C3 C4 1.349(9)
C4 C5 1.375(9)
C5 C6 1.363(9)
C7 C8 1.462(9)
C8 C9 1.381(9)
C8 C13 1.388(9)
C9 C10 1.367(12)
C10 C11 1.338(13)
C11 C12 1.392(13)
C12 C13 1.357(11)
C14 C15 1.349(9)
C14 C19 1.380(9)
C15 C16 1.394(9)
C16 C17 1.365(10)
C17 C18 1.359(11)
C18 C19 1.380(9)

loop_
_cod_related_entry_id
_cod_related_entry_database
_cod_related_entry_code
1 ChemSpider 30659876
